data_1571966
loop_
_publ_author_name
'Chen, Jia-Wei'
'Ji, Wen-Jun'
'Huang, Xue-Ying'
'Ge, Danhua'
'Shen, Zhi-Liang'
'Guo, Kai'
'Chu, Xue-Qiang'

_publ_section_title
;
 Chemo-, regio-, and stereoselective tetrafunctionalization of
 fluoroalkynes enables divergent synthesis of 5-7-membered azacycles.
;
_journal_issue 30
_journal_name_full 'Chemical science'
_journal_page_first 12026
_journal_page_last 12035
_journal_paper_doi 10.1039/d4sc03230f
_journal_volume 15
_journal_year 2024
_chemical_formula_moiety '1(C25 H15 F7 N2 O)'
_chemical_formula_sum 'C25 H15 F7 N2 O'
_chemical_formula_weight 492.39
_space_group_crystal_system monoclinic
_space_group_IT_number 14
_space_group_name_Hall '-P 2ybc'
_space_group_name_H-M_alt 'P 1 21/c 1'
_atom_sites_solution_hydrogens geom
_atom_sites_solution_primary dual
_audit_creation_date 2023-09-05
_audit_creation_method
;
Olex2 1.5-beta
(compiled 2022.04.07 svn.rca3783a0 for OlexSys, GUI svn.r6439)
;
_audit_update_record
;
2023-09-05 deposited with the CCDC.	2024-06-23 downloaded from the CCDC.
;
_cell_angle_alpha 90
_cell_angle_beta 118.699(4)
_cell_angle_gamma 90
_cell_formula_units_Z 8
_cell_length_a 10.8721(3)
_cell_length_b 42.5797(9)
_cell_length_c 10.9151(3)
_cell_measurement_reflns_used 7411
_cell_measurement_temperature 150.00(10)
_cell_measurement_theta_max 73.5870
_cell_measurement_theta_min 4.0990
_cell_volume 4432.2(3)
_computing_cell_refinement 'CrysAlisPro 1.171.38.43f (Rigaku OD, 2015)'
_computing_data_collection 'CrysAlisPro 1.171.38.43f (Rigaku OD, 2015)'
_computing_data_reduction 'CrysAlisPro 1.171.38.43f (Rigaku OD, 2015)'
_computing_molecular_graphics 'Olex2 1.5-beta (Dolomanov et al., 2009)'
_computing_publication_material 'Olex2 1.5-beta (Dolomanov et al., 2009)'
_computing_structure_refinement 'SHELXL 2018/3 (Sheldrick, 2015)'
_computing_structure_solution 'SHELXT 2018/2 (Sheldrick, 2018)'
_diffrn_ambient_environment N~2~
_diffrn_ambient_temperature 150.00(10)
_diffrn_detector 'CCD plate'
_diffrn_detector_area_resol_mean 10.5368
_diffrn_detector_type AtlasS2
_diffrn_measured_fraction_theta_full 0.998
_diffrn_measured_fraction_theta_max 0.998
_diffrn_measurement_details
;
List of Runs (angles in degrees, time in seconds):

  # Type    Start    End  Width  t~exp~   \w     \q     \k     \f   Frames
#--------------------------------------------------------------------------
  1  \w     78.00 111.00   0.75    1.00    --   40.73  38.00  30.00   44
  2  \w     39.00 129.00   0.75    2.50    --  106.95 -61.00 120.00  120
  3  \w     76.00 115.00   0.75    2.50    --  106.95-125.00 -30.00   52
  4  \w     49.00  96.25   0.75    1.00    --   40.73-125.00  60.00   63
  5  \w     34.00 127.00   0.75    2.50    --  106.95 -45.00   0.00  124
  6  \w    142.00 167.50   0.75    2.50    --  106.95  30.00-180.00   34
  7  \w     81.00 106.50   0.75    2.50    --  106.95  30.00-180.00   34
  8  \w   -114.00 -21.75   0.75    1.00    --  -40.73 -38.00 -90.00  123
  9  \w    -52.00  10.25   0.75    1.00    --  -41.23  77.00-180.00   83
 10  \w     34.00  60.25   0.75    1.00    --   41.23-125.00  60.00   35
 11  \w     78.00 107.25   0.75    2.50    --  106.95 -94.00-180.00   39
 12  \w     91.00 118.00   0.75    2.50    --  106.95  45.00  90.00   36
 13  \w    139.00 177.25   0.75    2.50    --  106.95  45.00  90.00   51
 14  \w     37.00  95.50   0.75    2.50    --  106.95 -94.00 -30.00   78
 15  \w     82.00 148.00   0.75    2.50    --  106.95  45.00 -90.00   88
;
_diffrn_measurement_device 'four-circle diffractometer'
_diffrn_measurement_device_type 'SuperNova, Dual, Cu at zero, AtlasS2'
_diffrn_measurement_method '\w scans'
_diffrn_orient_matrix_type 'CrysAlisPro convention (1999,Acta A55,543-557)'
_diffrn_orient_matrix_UB_11 0.0618444000
_diffrn_orient_matrix_UB_12 0.0233845000
_diffrn_orient_matrix_UB_13 -0.0635462000
_diffrn_orient_matrix_UB_21 -0.0889560000
_diffrn_orient_matrix_UB_22 0.0265316000
_diffrn_orient_matrix_UB_23 0.0137564000
_diffrn_orient_matrix_UB_31 0.1197918000
_diffrn_orient_matrix_UB_32 0.0076067000
_diffrn_orient_matrix_UB_33 0.1472554000
_diffrn_radiation_monochromator mirror
_diffrn_radiation_probe x-ray
_diffrn_radiation_type 'Cu K\a'
_diffrn_radiation_wavelength 1.54184
_diffrn_reflns_av_R_equivalents 0.0510
_diffrn_reflns_av_unetI/netI 0.0485
_diffrn_reflns_Laue_measured_fraction_full 0.998
_diffrn_reflns_Laue_measured_fraction_max 0.998
_diffrn_reflns_limit_h_max 12
_diffrn_reflns_limit_h_min -12
_diffrn_reflns_limit_k_max 50
_diffrn_reflns_limit_k_min -50
_diffrn_reflns_limit_l_max 12
_diffrn_reflns_limit_l_min -12
_diffrn_reflns_number 18370
_diffrn_reflns_point_group_measured_fraction_full 0.998
_diffrn_reflns_point_group_measured_fraction_max 0.998
_diffrn_reflns_theta_full 66.593
_diffrn_reflns_theta_max 66.593
_diffrn_reflns_theta_min 4.153
_diffrn_source 'micro-focus sealed X-ray tube'
_diffrn_source_type 'SuperNova (Cu) X-ray Source'
_exptl_absorpt_coefficient_mu 1.154
_exptl_absorpt_correction_T_max 1.00000
_exptl_absorpt_correction_T_min 0.42645
_exptl_absorpt_correction_type multi-scan
_exptl_absorpt_process_details
;
CrysAlisPro 1.171.38.43f (Rigaku Oxford Diffraction, 2015)
Empirical absorption correction using spherical harmonics,
 implemented in SCALE3 ABSPACK scaling algorithm.
;
_exptl_crystal_colour 'light colourless'
_exptl_crystal_density_diffrn 1.476
_exptl_crystal_description block
_exptl_crystal_F_000 2000
_exptl_crystal_size_max 0.15
_exptl_crystal_size_mid 0.14
_exptl_crystal_size_min 0.12
_refine_diff_density_max 0.502
_refine_diff_density_min -0.451
_refine_diff_density_rms 0.088
_refine_ls_extinction_method none
_refine_ls_goodness_of_fit_ref 1.080
_refine_ls_hydrogen_treatment constr
_refine_ls_matrix_type full
_refine_ls_number_parameters 722
_refine_ls_number_reflns 7804
_refine_ls_number_restraints 694
_refine_ls_restrained_S_all 1.116
_refine_ls_R_factor_all 0.1053
_refine_ls_R_factor_gt 0.0938
_refine_ls_shift/su_max 0.000
_refine_ls_shift/su_mean 0.000
_refine_ls_structure_factor_coef Fsqd
_refine_ls_weighting_details 'w=1/[\s^2^(Fo^2^)+(0.1422P)^2^+7.7380P] where P=(Fo^2^+2Fc^2^)/3'
_refine_ls_weighting_scheme calc
_refine_ls_wR_factor_gt 0.2539
_refine_ls_wR_factor_ref 0.2686
_reflns_Friedel_coverage 0.000
_reflns_number_gt 6511
_reflns_number_total 7804
_reflns_threshold_expression 'I > 2\s(I)'
_cod_data_source_file d4sc03230f2.cif
_cod_data_source_block 1096_2
_cod_depositor_comments 'Adding full bibliography for 1571965--1571967.cif.'
_cod_original_cell_volume 4432.2(2)
_cod_database_code 1571966
_shelx_shelxl_version_number 2018/3
_shelx_space_group_comment
;
The symmetry employed for this shelxl refinement is uniquely defined
by the following loop, which should always be used as a source of
symmetry information in preference to the above space-group names.
They are only intended as comments.
;
_olex2_refinement_description
;
1. Fixed Uiso
 At 1.2 times of:
  All C(H) groups
2. Restrained distances
 C43-C42
 1.54 with sigma of 0.01
 N2-C20 \\sim N2-C01F
 with sigma of 0.02
 C20-C21 \\sim C01F-C01S
 with sigma of 0.02
 C20-C25 \\sim C01F-C01U
 with sigma of 0.02
 C23-C24 \\sim C01P-C51
 with sigma of 0.02
 C23-C21 \\sim C01P-C01S
 with sigma of 0.04
 C23-C22 \\sim C01P-C01Y
 with sigma of 0.02
 C24-C22 \\sim C51-C01Y
 with sigma of 0.04
 C21-C22 \\sim C01S-C01Y
 with sigma of 0.02
 C25-C24 \\sim C01U-C51
 with sigma of 0.02
 C23-C25 \\sim C01P-C01U
 with sigma of 0.04
 C21-C25 \\sim C01S-C01U
 with sigma of 0.04
 N2-C21 \\sim N2-C01S
 with sigma of 0.04
 N2-C25 \\sim N2-C01U
 with sigma of 0.04
 C20-C24 \\sim C01F-C51
 with sigma of 0.04
 C20-C22 \\sim C01F-C01Y
 with sigma of 0.04
3. Uiso/Uaniso restraints and constraints
F6 \\sim C18: within 2A with sigma of 0.001 and sigma for terminal atoms of
0.004 within 2A
F7 \\sim C18: within 2A with sigma of 0.001 and sigma for terminal atoms of
0.004 within 2A
C18 \\sim F5: within 2A with sigma of 0.001 and sigma for terminal atoms of
0.004 within 2A
4. Rigid body (RIGU) restrains
 F10, F12, F8, F13, F14, F11, F16, F9, F17, O2, N4, N3, C26, C27, C28, C29,
 C30, C31, C32, C33, C34, C35, C36, C37, C38, C39, C40, C41, C42, C43, C44, C45,
  C46, C47, C48, C49, C50, C52
 with sigma for 1-2 distances of 0.001 and sigma for 1-3 distances of 0.003
 F4, F3, F1, F6, F7, F5, F2, O1, N1, N2, C1, C01F, C01P, C01S, C01U, C01Y, C2,
 C3, C4, C5, C6, C7, C8, C9, C10, C11, C12, C13, C14, C15, C16, C17, C18, C19,
 C20, C21, C22, C23, C24, C25, C51
 with sigma for 1-2 distances of 0.001 and sigma for 1-3 distances of 0.004
 F10, F12, F8, F13, F14, F11, F16, F9, F15, F17, O2, N4, N3, C26, C27, C28,
 C29, C30, C31, C32, C33, C34, C35, C36, C37, C38, C39, C40, C41, C42, C43, C44,
  C45, C46, C47, C48, C49, C50, C52
 with sigma for 1-2 distances of 0.001 and sigma for 1-3 distances of 0.004
5. Others
 Sof(C01F)=Sof(C01P)=Sof(H01P)=Sof(C01S)=Sof(H01S)=Sof(C01U)=Sof(H01U)=
 Sof(C01Y)=Sof(H01Y)=Sof(C51)=Sof(H51)=Sof(F16)=Sof(F15)=Sof(F17)=Sof(C43)=1-
 FVAR(1)
 Sof(C20)=Sof(C21)=Sof(H21)=Sof(C22)=Sof(H22)=Sof(C23)=Sof(H23)=Sof(C24)=
 Sof(H24)=Sof(C25)=Sof(H25)=Sof(F12)=Sof(F13)=Sof(F14)=Sof(C52)=FVAR(1)
6.a Aromatic/amide H refined with riding coordinates:
 C01P(H01P), C01S(H01S), C01U(H01U), C01Y(H01Y), C2(H2), C3(H3), C4(H4),
 C5(H5), C6(H6), C9(H9), C10(H10), C11(H11), C12(H12), C13(H13), C21(H21),
 C22(H22), C23(H23), C24(H24), C25(H25), C51(H51), C27(H27), C28(H28), C29(H29),
  C30(H30), C31(H31), C33(H33), C34(H34), C35(H35), C36(H36), C37(H37),
 C46(H46), C47(H47), C48(H48), C49(H49), C50(H50)
;
_olex2_submission_special_instructions 'No special instructions were received'
_oxdiff_exptl_absorpt_empirical_details
;
Empirical correction (ABSPACK) includes:
- Absorption correction using spherical harmonics
- Frame scaling
- Detector area scaling
;
_oxdiff_exptl_absorpt_empirical_full_max 2.073
_oxdiff_exptl_absorpt_empirical_full_min 0.457

loop_
_space_group_symop_operation_xyz
'x, y, z'
'-x, y+1/2, -z+1/2'
'-x, -y, -z'
'x, -y-1/2, z-1/2'

loop_
_atom_site_label
_atom_site_type_symbol
_atom_site_fract_x
_atom_site_fract_y
_atom_site_fract_z
_atom_site_U_iso_or_equiv
_atom_site_adp_type
_atom_site_occupancy
_atom_site_site_symmetry_order
_atom_site_calc_flag
_atom_site_refinement_flags_posn
_atom_site_refinement_flags_adp
_atom_site_refinement_flags_occupancy
_atom_site_disorder_assembly
_atom_site_disorder_group
F4 F 0.2780(4) 0.53522(8) 0.7031(5) 0.1038(14) Uani 1 1 d . . . . .
F3 F 0.2890(4) 0.52822(8) 0.5126(5) 0.0991(12) Uani 1 1 d . . . . .
F1 F 0.4749(3) 0.56251(6) 0.4806(3) 0.0529(6) Uani 1 1 d . . . . .
F6 F 0.3874(4) 0.47935(8) 0.6830(7) 0.153(2) Uani 1 1 d . U . . .
F7 F 0.5495(4) 0.50281(9) 0.6628(8) 0.1475(18) Uani 1 1 d . U . . .
F5 F 0.5335(5) 0.50940(10) 0.8458(8) 0.164(2) Uani 1 1 d . U . . .
F2 F 0.4654(4) 0.57835(6) 0.7927(3) 0.0661(8) Uani 1 1 d . . . . .
O1 O 0.8419(2) 0.65559(6) 0.6850(3) 0.0372(6) Uani 1 1 d . . . . .
N1 N 0.6207(3) 0.65781(6) 0.6709(3) 0.0266(6) Uani 1 1 d . . . . .
N2 N 0.6912(3) 0.61254(7) 0.6307(3) 0.0293(6) Uani 1 1 d D . . . .
C1 C 0.6061(3) 0.69141(8) 0.6627(4) 0.0269(6) Uani 1 1 d . . . . .
C01F C 0.7709(11) 0.59224(19) 0.5867(11) 0.0235(16) Uani 0.463(4) 1 d D . P A 2
C01P C 0.9202(10) 0.5514(2) 0.5147(10) 0.0410(19) Uani 0.463(4) 1 d D . P A 2
H01P H 0.969125 0.537327 0.489161 0.049 Uiso 0.463(4) 1 calc R U P A 2
C01S C 0.8450(14) 0.5685(3) 0.6766(10) 0.055(3) Uani 0.463(4) 1 d D . P A 2
H01S H 0.843199 0.566033 0.760424 0.066 Uiso 0.463(4) 1 calc R U P A 2
C01U C 0.7695(10) 0.59573(19) 0.4611(9) 0.0394(19) Uani 0.463(4) 1 d D . P A 2
H01U H 0.717302 0.611683 0.400056 0.047 Uiso 0.463(4) 1 calc R U P A 2
C01Y C 0.9223(19) 0.5483(4) 0.6415(14) 0.079(6) Uani 0.463(4) 1 d D . P A 2
H01Y H 0.975754 0.532506 0.703237 0.095 Uiso 0.463(4) 1 calc R U P A 2
C2 C 0.6808(4) 0.70938(9) 0.7798(4) 0.0438(9) Uani 1 1 d . . . . .
H2 H 0.740119 0.699975 0.864930 0.053 Uiso 1 1 calc R U . . .
C3 C 0.6666(6) 0.74167(10) 0.7694(5) 0.0600(13) Uani 1 1 d . . . . .
H3 H 0.714359 0.754120 0.848419 0.072 Uiso 1 1 calc R U . . .
C4 C 0.5811(5) 0.75552(10) 0.6409(5) 0.0528(11) Uani 1 1 d . . . . .
H4 H 0.574299 0.777279 0.633471 0.063 Uiso 1 1 calc R U . . .
C5 C 0.5068(4) 0.73729(10) 0.5250(4) 0.0433(9) Uani 1 1 d . . . . .
H5 H 0.448151 0.746651 0.439461 0.052 Uiso 1 1 calc R U . . .
C6 C 0.5192(4) 0.70472(9) 0.5352(4) 0.0328(7) Uani 1 1 d . . . . .
H6 H 0.469282 0.692163 0.456952 0.039 Uiso 1 1 calc R U . . .
C7 C 0.5125(3) 0.63638(8) 0.6396(3) 0.0255(6) Uani 1 1 d . . . . .
C8 C 0.3822(3) 0.64475(8) 0.6404(3) 0.0259(6) Uani 1 1 d . . . . .
C9 C 0.2542(3) 0.63197(8) 0.5414(4) 0.0298(7) Uani 1 1 d . . . . .
H9 H 0.250955 0.618945 0.471530 0.036 Uiso 1 1 calc R U . . .
C10 C 0.1326(4) 0.63860(9) 0.5470(4) 0.0343(7) Uani 1 1 d . . . . .
H10 H 0.048018 0.629956 0.480802 0.041 Uiso 1 1 calc R U . . .
C11 C 0.1352(4) 0.65793(10) 0.6500(4) 0.0373(8) Uani 1 1 d . . . . .
H11 H 0.053278 0.661911 0.654313 0.045 Uiso 1 1 calc R U . . .
C12 C 0.2604(4) 0.67130(10) 0.7464(4) 0.0394(8) Uani 1 1 d . . . . .
H12 H 0.262526 0.684762 0.814490 0.047 Uiso 1 1 calc R U . . .
C13 C 0.3828(4) 0.66467(9) 0.7418(4) 0.0321(7) Uani 1 1 d . . . . .
H13 H 0.466690 0.673665 0.807514 0.038 Uiso 1 1 calc R U . . .
C14 C 0.5571(3) 0.60844(8) 0.6170(4) 0.0287(7) Uani 1 1 d . . . . .
C15 C 0.4893(3) 0.57782(8) 0.5939(4) 0.0334(7) Uani 1 1 d . . . . .
C16 C 0.4427(4) 0.56453(9) 0.6724(5) 0.0427(8) Uani 1 1 d . . . . .
C17 C 0.3656(5) 0.53380(11) 0.6482(7) 0.0700(11) Uani 1 1 d . . . . .
C18 C 0.4573(8) 0.50557(15) 0.7089(15) 0.1385(17) Uani 1 1 d . U . . .
C19 C 0.7317(3) 0.64334(8) 0.6651(3) 0.0275(6) Uani 1 1 d . . . . .
C20 C 0.7790(9) 0.5868(2) 0.6306(9) 0.0267(16) Uani 0.537(4) 1 d D . P A 1
C21 C 0.7907(7) 0.55875(16) 0.6965(7) 0.0290(13) Uani 0.537(4) 1 d D . P A 1
H21 H 0.743008 0.555507 0.746926 0.035 Uiso 0.537(4) 1 calc R U P A 1
C22 C 0.8743(7) 0.53515(18) 0.6876(9) 0.0412(16) Uani 0.537(4) 1 d D . P A 1
H22 H 0.881605 0.515821 0.730253 0.049 Uiso 0.537(4) 1 calc R U P A 1
C23 C 0.9467(9) 0.5408(2) 0.6143(10) 0.0436(17) Uani 0.537(4) 1 d D . P A 1
H23 H 1.002594 0.525110 0.607683 0.052 Uiso 0.537(4) 1 calc R U P A 1
C24 C 0.9368(8) 0.5692(2) 0.5517(10) 0.0450(18) Uani 0.537(4) 1 d D . P A 1
H24 H 0.988005 0.572850 0.505091 0.054 Uiso 0.537(4) 1 calc R U P A 1
C25 C 0.8510(7) 0.59261(17) 0.5573(8) 0.0347(15) Uani 0.537(4) 1 d D . P A 1
H25 H 0.841939 0.611766 0.512857 0.042 Uiso 0.537(4) 1 calc R U P A 1
C51 C 0.8459(11) 0.5754(2) 0.4267(10) 0.047(2) Uani 0.463(4) 1 d D . P A 2
H51 H 0.847368 0.577984 0.342726 0.056 Uiso 0.463(4) 1 calc R U P A 2
F10 F 0.8113(4) 0.54536(9) -0.0140(4) 0.0931(11) Uani 1 1 d . . . . .
F12 F 1.0619(8) 0.53888(16) 0.0103(7) 0.0823(19) Uani 0.537(4) 1 d . . P A 1
F8 F 0.8103(3) 0.60581(7) -0.0564(3) 0.0579(7) Uani 1 1 d . . . . .
F13 F 1.1570(8) 0.52468(19) 0.2242(7) 0.096(2) Uani 0.537(4) 1 d . . P A 1
F14 F 0.9908(9) 0.49728(15) 0.0668(8) 0.096(2) Uani 0.537(4) 1 d . . P A 1
F11 F 0.9218(7) 0.53178(10) 0.2277(5) 0.1257(16) Uani 1 1 d . . . . .
F16 F 0.7158(15) 0.5155(3) 0.1021(8) 0.156(5) Uani 0.463(4) 1 d . . P A 2
F9 F 1.0548(4) 0.58369(7) 0.2859(3) 0.0743(10) Uani 1 1 d . . . . .
F15 F 0.6677(15) 0.5613(4) 0.0866(19) 0.174(5) Uani 0.463(4) 1 d . . P A 2
F17 F 0.799(2) 0.5492(5) 0.2670(14) 0.254(9) Uani 0.463(4) 1 d . . P A 2
O2 O 1.2669(2) 0.68660(6) 0.2272(3) 0.0355(6) Uani 1 1 d . . . . .
N4 N 1.1110(3) 0.64450(7) 0.1386(3) 0.0310(6) Uani 1 1 d . . . . .
N3 N 1.0504(3) 0.68435(7) 0.2252(3) 0.0275(6) Uani 1 1 d . . . . .
C26 C 1.0525(3) 0.71593(8) 0.2753(4) 0.0278(6) Uani 1 1 d . . . . .
C27 C 0.9625(4) 0.73798(10) 0.1841(4) 0.0424(9) Uani 1 1 d . . . . .
H27 H 0.900941 0.732666 0.091858 0.051 Uiso 1 1 calc R U . . .
C28 C 0.9653(5) 0.76825(10) 0.2321(5) 0.0529(10) Uani 1 1 d . . . . .
H28 H 0.904621 0.783366 0.171964 0.063 Uiso 1 1 calc R U . . .
C29 C 1.0571(5) 0.77602(10) 0.3679(5) 0.0484(9) Uani 1 1 d . . . . .
H29 H 1.058570 0.796419 0.399045 0.058 Uiso 1 1 calc R U . . .
C30 C 1.1471(5) 0.75383(10) 0.4586(5) 0.0457(9) Uani 1 1 d . . . . .
H30 H 1.208691 0.759158 0.550774 0.055 Uiso 1 1 calc R U . . .
C31 C 1.1452(4) 0.72335(9) 0.4112(4) 0.0365(8) Uani 1 1 d . . . . .
H31 H 1.206023 0.708210 0.471070 0.044 Uiso 1 1 calc R U . . .
C32 C 0.8167(3) 0.66525(8) 0.1988(3) 0.0275(6) Uani 1 1 d . . . . .
C33 C 0.6877(4) 0.65319(9) 0.0983(4) 0.0334(7) Uani 1 1 d . . . . .
H33 H 0.678690 0.645366 0.014800 0.040 Uiso 1 1 calc R U . . .
C34 C 0.5738(4) 0.65278(9) 0.1215(4) 0.0365(8) Uani 1 1 d . . . . .
H34 H 0.489051 0.644401 0.054470 0.044 Uiso 1 1 calc R U . . .
C35 C 0.5853(4) 0.66476(9) 0.2440(4) 0.0370(7) Uani 1 1 d . . . . .
H35 H 0.508180 0.664556 0.259307 0.044 Uiso 1 1 calc R U . . .
C36 C 0.7118(4) 0.67710(8) 0.3442(4) 0.0335(7) Uani 1 1 d . . . . .
H36 H 0.719581 0.685106 0.426945 0.040 Uiso 1 1 calc R U . . .
C37 C 0.8264(3) 0.67756(8) 0.3217(3) 0.0278(7) Uani 1 1 d . . . . .
H37 H 0.910676 0.686134 0.388843 0.033 Uiso 1 1 calc R U . . .
C38 C 0.9401(3) 0.66284(8) 0.1777(3) 0.0276(6) Uani 1 1 d . . . . .
C39 C 0.9780(3) 0.63819(9) 0.1240(4) 0.0310(7) Uani 1 1 d . . . . .
C40 C 0.9122(4) 0.60780(10) 0.0755(4) 0.0370(7) Uani 1 1 d . . . . .
C41 C 0.9521(5) 0.58186(11) 0.1537(4) 0.0507(10) Uani 1 1 d . . . . .
C42 C 0.9038(8) 0.54795(15) 0.1132(7) 0.0835(13) Uani 1 1 d D . . . .
C43 C 0.7742(17) 0.5428(5) 0.1406(18) 0.117(3) Uani 0.463(4) 1 d D . P A 2
C44 C 1.1573(3) 0.67333(8) 0.2024(3) 0.0276(6) Uani 1 1 d . . . . .
C45 C 1.1878(4) 0.62394(8) 0.0960(4) 0.0296(7) Uani 1 1 d . . . . .
C46 C 1.3081(4) 0.60945(9) 0.1963(4) 0.0362(8) Uani 1 1 d . . . . .
H46 H 1.341710 0.613784 0.290517 0.043 Uiso 1 1 calc R U . . .
C47 C 1.3779(5) 0.58833(10) 0.1543(5) 0.0444(9) Uani 1 1 d . . . . .
H47 H 1.459081 0.578476 0.220528 0.053 Uiso 1 1 calc R U . . .
C48 C 1.3269(5) 0.58198(10) 0.0143(5) 0.0459(9) Uani 1 1 d . . . . .
H48 H 1.372580 0.567441 -0.013301 0.055 Uiso 1 1 calc R U . . .
C49 C 1.2098(5) 0.59689(11) -0.0840(4) 0.0472(9) Uani 1 1 d . . . . .
H49 H 1.177837 0.592869 -0.178260 0.057 Uiso 1 1 calc R U . . .
C50 C 1.1378(4) 0.61809(10) -0.0443(4) 0.0401(8) Uani 1 1 d . . . . .
H50 H 1.057428 0.628101 -0.111180 0.048 Uiso 1 1 calc R U . . .
C52 C 1.0160(13) 0.5288(2) 0.1205(10) 0.0722(17) Uani 0.537(4) 1 d . . P A 1

loop_
_atom_site_aniso_label
_atom_site_aniso_U_11
_atom_site_aniso_U_22
_atom_site_aniso_U_33
_atom_site_aniso_U_23
_atom_site_aniso_U_13
_atom_site_aniso_U_12
F4 0.075(2) 0.061(2) 0.197(4) 0.026(2) 0.082(3) -0.0105(17)
F3 0.0623(19) 0.0529(18) 0.137(3) -0.0178(19) 0.0121(18) -0.0304(15)
F1 0.0628(15) 0.0329(12) 0.0476(13) -0.0159(10) 0.0143(12) -0.0063(11)
F6 0.067(2) 0.0347(15) 0.292(5) 0.029(2) 0.034(3) -0.0115(14)
F7 0.069(2) 0.0437(17) 0.295(5) -0.002(3) 0.060(3) 0.0078(16)
F5 0.084(3) 0.059(2) 0.271(5) 0.052(3) 0.025(3) -0.0087(19)
F2 0.101(2) 0.0394(14) 0.0901(19) -0.0058(13) 0.0714(18) -0.0130(14)
O1 0.0252(11) 0.0339(13) 0.0525(16) -0.0059(11) 0.0186(11) -0.0037(9)
N1 0.0199(12) 0.0225(12) 0.0343(15) -0.0029(10) 0.0104(11) -0.0010(9)
N2 0.0221(12) 0.0260(12) 0.0392(16) -0.0052(11) 0.0142(11) 0.0003(9)
C1 0.0226(14) 0.0222(13) 0.0342(14) -0.0015(11) 0.0123(11) -0.0012(11)
C01F 0.023(4) 0.018(3) 0.030(4) -0.001(2) 0.013(3) -0.002(2)
C01P 0.049(5) 0.036(4) 0.040(4) -0.005(3) 0.023(3) 0.005(3)
C01S 0.086(7) 0.050(5) 0.038(4) 0.016(4) 0.037(5) 0.039(5)
C01U 0.057(5) 0.032(4) 0.040(4) 0.007(3) 0.031(4) 0.010(3)
C01Y 0.117(11) 0.082(9) 0.054(5) 0.025(5) 0.055(7) 0.066(9)
C2 0.047(2) 0.0299(16) 0.0354(18) -0.0033(13) 0.0042(15) -0.0037(15)
C3 0.073(3) 0.0292(17) 0.047(2) -0.0102(15) 0.004(2) -0.0063(17)
C4 0.060(3) 0.0265(19) 0.056(2) 0.0005(14) 0.0144(17) 0.0017(17)
C5 0.039(2) 0.0325(16) 0.047(2) 0.0057(14) 0.0119(16) 0.0058(14)
C6 0.0293(16) 0.0313(15) 0.0327(16) -0.0015(12) 0.0108(13) 0.0002(13)
C7 0.0212(13) 0.0250(13) 0.0268(15) -0.0020(11) 0.0087(12) -0.0022(10)
C8 0.0218(13) 0.0253(15) 0.0271(14) 0.0024(11) 0.0088(11) 0.0008(11)
C9 0.0228(13) 0.0298(17) 0.0303(16) -0.0012(13) 0.0075(12) -0.0011(12)
C10 0.0225(14) 0.0367(18) 0.0382(17) 0.0073(13) 0.0102(14) 0.0007(13)
C11 0.0277(15) 0.047(2) 0.0409(17) 0.0102(14) 0.0193(13) 0.0075(14)
C12 0.0361(16) 0.047(2) 0.0380(18) -0.0006(16) 0.0200(14) 0.0065(14)
C13 0.0266(15) 0.0357(17) 0.0297(16) -0.0031(13) 0.0102(13) 0.0005(13)
C14 0.0209(13) 0.0264(13) 0.0358(18) -0.0064(12) 0.0111(13) -0.0027(11)
C15 0.0237(15) 0.0228(14) 0.0439(16) -0.0071(12) 0.0085(13) -0.0012(12)
C16 0.0351(19) 0.0241(16) 0.069(2) -0.0020(14) 0.0250(17) -0.0034(14)
C17 0.0302(19) 0.0350(19) 0.128(3) 0.001(2) 0.0249(18) -0.0130(14)
C18 0.052(2) 0.0378(18) 0.280(4) 0.026(2) 0.042(2) -0.0057(15)
C19 0.0204(12) 0.0279(14) 0.0312(16) -0.0033(12) 0.0099(12) -0.0006(10)
C20 0.022(3) 0.028(3) 0.029(4) -0.003(2) 0.011(3) 0.002(2)
C21 0.027(3) 0.030(3) 0.027(3) -0.002(2) 0.011(2) 0.002(2)
C22 0.032(3) 0.039(3) 0.049(4) -0.005(3) 0.016(3) 0.007(2)
C23 0.034(4) 0.043(3) 0.052(5) -0.014(3) 0.019(3) -0.003(3)
C24 0.040(4) 0.042(3) 0.062(5) -0.014(3) 0.032(4) -0.003(3)
C25 0.035(3) 0.035(3) 0.040(4) -0.009(3) 0.023(3) -0.005(2)
C51 0.064(5) 0.040(4) 0.054(5) 0.007(3) 0.043(4) 0.011(3)
F10 0.094(2) 0.064(2) 0.099(2) -0.0455(19) 0.0280(18) -0.0253(18)
F12 0.113(5) 0.068(4) 0.072(4) -0.001(3) 0.050(4) 0.010(3)
F8 0.0540(14) 0.0594(16) 0.0416(12) -0.0207(11) 0.0079(10) -0.0108(12)
F13 0.102(4) 0.098(5) 0.070(3) -0.004(3) 0.026(3) 0.037(4)
F14 0.144(6) 0.044(3) 0.113(5) -0.011(3) 0.071(5) -0.002(3)
F11 0.191(5) 0.056(2) 0.117(3) 0.009(2) 0.064(3) -0.016(3)
F16 0.245(12) 0.147(7) 0.054(4) -0.024(5) 0.053(6) -0.144(8)
F9 0.117(2) 0.0512(16) 0.0346(12) -0.0023(11) 0.0206(13) -0.0289(16)
F15 0.128(6) 0.169(10) 0.254(13) -0.044(8) 0.115(8) -0.087(5)
F17 0.329(15) 0.38(2) 0.131(6) -0.154(9) 0.172(8) -0.300(15)
O2 0.0254(11) 0.0390(14) 0.0407(14) -0.0076(11) 0.0146(10) -0.0036(9)
N4 0.0272(13) 0.0352(14) 0.0319(14) -0.0077(11) 0.0152(11) -0.0029(10)
N3 0.0225(12) 0.0284(12) 0.0291(14) -0.0008(10) 0.0103(11) 0.0009(9)
C26 0.0263(14) 0.0279(14) 0.0309(14) 0.0000(11) 0.0152(11) -0.0005(11)
C27 0.047(2) 0.0350(17) 0.0392(19) 0.0069(13) 0.0163(16) 0.0086(15)
C28 0.065(3) 0.0333(18) 0.063(2) 0.0056(16) 0.0334(18) 0.0115(18)
C29 0.058(2) 0.0322(19) 0.069(2) -0.0080(15) 0.0421(17) -0.0039(15)
C30 0.046(2) 0.0431(18) 0.051(2) -0.0153(14) 0.0257(17) -0.0096(15)
C31 0.0340(17) 0.0383(17) 0.0338(15) -0.0045(13) 0.0136(13) -0.0010(14)
C32 0.0239(13) 0.0264(16) 0.0284(14) 0.0052(11) 0.0097(11) 0.0024(11)
C33 0.0292(14) 0.0358(18) 0.0307(16) -0.0020(14) 0.0107(12) -0.0014(13)
C34 0.0266(15) 0.0357(19) 0.0415(17) 0.0023(14) 0.0118(14) -0.0022(14)
C35 0.0329(16) 0.0347(18) 0.0470(17) 0.0057(14) 0.0223(14) 0.0011(14)
C36 0.0356(15) 0.0284(17) 0.0406(18) 0.0038(14) 0.0217(13) 0.0039(13)
C37 0.0253(14) 0.0263(16) 0.0283(14) 0.0044(12) 0.0099(12) 0.0028(12)
C38 0.0229(13) 0.0323(15) 0.0232(15) 0.0008(12) 0.0075(12) -0.0002(11)
C39 0.0256(14) 0.0384(15) 0.0279(16) -0.0047(13) 0.0121(13) -0.0030(12)
C40 0.0356(17) 0.0471(17) 0.0325(14) -0.0134(12) 0.0197(12) -0.0125(13)
C41 0.073(2) 0.0468(18) 0.0352(15) -0.0126(13) 0.0282(15) -0.0243(17)
C42 0.110(3) 0.055(2) 0.081(2) -0.0215(19) 0.043(2) -0.042(2)
C43 0.119(5) 0.152(8) 0.081(5) -0.077(5) 0.049(5) -0.102(5)
C44 0.0223(12) 0.0329(15) 0.0239(15) -0.0021(11) 0.0081(11) 0.0009(10)
C45 0.0303(15) 0.0308(16) 0.0312(14) -0.0029(12) 0.0176(12) -0.0023(12)
C46 0.0362(17) 0.0415(19) 0.0336(17) 0.0023(14) 0.0189(14) 0.0043(14)
C47 0.046(2) 0.044(2) 0.0509(18) 0.0042(16) 0.0298(17) 0.0098(17)
C48 0.057(2) 0.040(2) 0.0542(18) -0.0019(16) 0.0383(17) 0.0054(17)
C49 0.060(2) 0.051(2) 0.0399(19) -0.0064(16) 0.0316(17) 0.0020(17)
C50 0.043(2) 0.048(2) 0.0312(15) -0.0023(15) 0.0195(15) 0.0019(16)
C52 0.099(4) 0.043(3) 0.047(4) 0.001(3) 0.014(3) -0.025(3)

loop_
_atom_type_symbol
_atom_type_description
_atom_type_scat_dispersion_real
_atom_type_scat_dispersion_imag
_atom_type_scat_source
C C 0.0181 0.0091 'International Tables Vol C Tables 4.2.6.8 and 6.1.1.4'
H H 0.0000 0.0000 'International Tables Vol C Tables 4.2.6.8 and 6.1.1.4'
F F 0.0727 0.0534 'International Tables Vol C Tables 4.2.6.8 and 6.1.1.4'
N N 0.0311 0.0180 'International Tables Vol C Tables 4.2.6.8 and 6.1.1.4'
O O 0.0492 0.0322 'International Tables Vol C Tables 4.2.6.8 and 6.1.1.4'

loop_
_geom_angle_atom_site_label_1
_geom_angle_atom_site_label_2
_geom_angle_atom_site_label_3
_geom_angle
_geom_angle_site_symmetry_1
_geom_angle_site_symmetry_3
_geom_angle_publ_flag
C7 N1 C1 125.5(3) . . ?
C19 N1 C1 120.9(3) . . ?
C19 N1 C7 110.4(3) . . ?
C14 N2 C01F 130.0(5) . . ?
C14 N2 C20 123.7(5) . . ?
C19 N2 C01F 119.5(5) . . ?
C19 N2 C14 109.1(3) . . ?
C19 N2 C20 126.5(5) . . ?
C2 C1 N1 119.9(3) . . ?
C2 C1 C6 121.7(3) . . ?
C6 C1 N1 118.4(3) . . ?
C01S C01F N2 116.1(8) . . ?
C01S C01F C01U 121.1(7) . . ?
C01U C01F N2 122.8(7) . . ?
C01Y C01P H01P 120.1 . . ?
C51 C01P H01P 120.1 . . ?
C51 C01P C01Y 119.9(9) . . ?
C01F C01S H01S 120.4 . . ?
C01F C01S C01Y 119.3(9) . . ?
C01Y C01S H01S 120.4 . . ?
C01F C01U H01U 120.4 . . ?
C51 C01U C01F 119.3(8) . . ?
C51 C01U H01U 120.4 . . ?
C01P C01Y C01S 119.9(10) . . ?
C01P C01Y H01Y 120.1 . . ?
C01S C01Y H01Y 120.1 . . ?
C1 C2 H2 120.5 . . ?
C1 C2 C3 119.1(4) . . ?
C3 C2 H2 120.5 . . ?
C2 C3 H3 120.0 . . ?
C2 C3 C4 120.0(4) . . ?
C4 C3 H3 120.0 . . ?
C3 C4 H4 119.8 . . ?
C5 C4 C3 120.3(4) . . ?
C5 C4 H4 119.8 . . ?
C4 C5 H5 120.0 . . ?
C4 C5 C6 119.9(4) . . ?
C6 C5 H5 120.0 . . ?
C1 C6 C5 119.0(3) . . ?
C1 C6 H6 120.5 . . ?
C5 C6 H6 120.5 . . ?
N1 C7 C8 122.9(3) . . ?
C14 C7 N1 106.7(3) . . ?
C14 C7 C8 130.4(3) . . ?
C9 C8 C7 120.5(3) . . ?
C13 C8 C7 121.2(3) . . ?
C13 C8 C9 118.3(3) . . ?
C8 C9 H9 119.8 . . ?
C10 C9 C8 120.3(3) . . ?
C10 C9 H9 119.8 . . ?
C9 C10 H10 119.6 . . ?
C9 C10 C11 120.7(3) . . ?
C11 C10 H10 119.6 . . ?
C10 C11 H11 120.2 . . ?
C12 C11 C10 119.5(3) . . ?
C12 C11 H11 120.2 . . ?
C11 C12 H12 120.0 . . ?
C11 C12 C13 120.1(4) . . ?
C13 C12 H12 120.0 . . ?
C8 C13 H13 119.5 . . ?
C12 C13 C8 121.0(3) . . ?
C12 C13 H13 119.5 . . ?
N2 C14 C15 122.8(3) . . ?
C7 C14 N2 108.4(3) . . ?
C7 C14 C15 128.6(3) . . ?
F1 C15 C14 114.9(3) . . ?
C16 C15 F1 118.8(3) . . ?
C16 C15 C14 126.3(4) . . ?
F2 C16 C17 112.1(4) . . ?
C15 C16 F2 119.9(3) . . ?
C15 C16 C17 128.0(5) . . ?
F4 C17 C16 109.6(5) . . ?
F4 C17 C18 107.6(7) . . ?
F3 C17 F4 107.8(4) . . ?
F3 C17 C16 110.5(5) . . ?
F3 C17 C18 106.1(7) . . ?
C18 C17 C16 115.0(4) . . ?
F6 C18 C17 113.4(6) . . ?
F7 C18 F6 108.1(9) . . ?
F7 C18 C17 111.6(8) . . ?
F5 C18 F6 109.5(9) . . ?
F5 C18 F7 105.2(6) . . ?
F5 C18 C17 108.8(8) . . ?
O1 C19 N1 127.0(3) . . ?
O1 C19 N2 127.6(3) . . ?
N2 C19 N1 105.4(3) . . ?
C21 C20 N2 123.6(7) . . ?
C21 C20 C25 121.7(7) . . ?
C25 C20 N2 114.8(7) . . ?
C20 C21 H21 120.2 . . ?
C20 C21 C22 119.5(8) . . ?
C22 C21 H21 120.2 . . ?
C21 C22 H22 120.5 . . ?
C23 C22 C21 119.1(8) . . ?
C23 C22 H22 120.5 . . ?
C22 C23 H23 119.6 . . ?
C24 C23 C22 120.8(8) . . ?
C24 C23 H23 119.6 . . ?
C23 C24 H24 119.8 . . ?
C23 C24 C25 120.4(7) . . ?
C25 C24 H24 119.8 . . ?
C20 C25 C24 118.4(7) . . ?
C20 C25 H25 120.8 . . ?
C24 C25 H25 120.8 . . ?
C01P C51 C01U 120.6(8) . . ?
C01P C51 H51 119.7 . . ?
C01U C51 H51 119.7 . . ?
C52 F12 F14 88.7(6) . 3_765 ?
F14 F14 F12 80.7(5) 3_765 3_765 ?
C52 F14 F12 172.5(9) . 3_765 ?
C52 F14 F14 98.9(7) . 3_765 ?
C39 N4 C45 125.2(3) . . ?
C44 N4 C39 109.5(3) . . ?
C44 N4 C45 125.4(3) . . ?
C38 N3 C26 127.2(3) . . ?
C44 N3 C26 121.4(3) . . ?
C44 N3 C38 110.9(3) . . ?
C27 C26 N3 118.9(3) . . ?
C31 C26 N3 119.5(3) . . ?
C31 C26 C27 121.6(4) . . ?
C26 C27 H27 120.6 . . ?
C26 C27 C28 118.8(4) . . ?
C28 C27 H27 120.6 . . ?
C27 C28 H28 119.8 . . ?
C29 C28 C27 120.4(4) . . ?
C29 C28 H28 119.8 . . ?
C28 C29 H29 119.7 . . ?
C28 C29 C30 120.5(4) . . ?
C30 C29 H29 119.7 . . ?
C29 C30 H30 120.2 . . ?
C29 C30 C31 119.5(4) . . ?
C31 C30 H30 120.2 . . ?
C26 C31 C30 119.2(4) . . ?
C26 C31 H31 120.4 . . ?
C30 C31 H31 120.4 . . ?
C33 C32 C38 119.9(3) . . ?
C37 C32 C33 118.5(3) . . ?
C37 C32 C38 121.5(3) . . ?
C32 C33 H33 119.6 . . ?
C34 C33 C32 120.7(3) . . ?
C34 C33 H33 119.6 . . ?
C33 C34 H34 119.9 . . ?
C35 C34 C33 120.2(3) . . ?
C35 C34 H34 119.9 . . ?
C34 C35 H35 120.0 . . ?
C34 C35 C36 119.9(3) . . ?
C36 C35 H35 120.0 . . ?
C35 C36 H36 119.9 . . ?
C37 C36 C35 120.2(3) . . ?
C37 C36 H36 119.9 . . ?
C32 C37 H37 119.8 . . ?
C36 C37 C32 120.5(3) . . ?
C36 C37 H37 119.8 . . ?
N3 C38 C32 125.6(3) . . ?
C39 C38 N3 106.4(3) . . ?
C39 C38 C32 127.6(3) . . ?
N4 C39 C40 120.9(3) . . ?
C38 C39 N4 108.2(3) . . ?
C38 C39 C40 130.4(3) . . ?
F8 C40 C39 117.3(4) . . ?
F8 C40 C41 119.0(4) . . ?
C41 C40 C39 123.6(4) . . ?
F9 C41 C42 111.1(4) . . ?
C40 C41 F9 119.2(4) . . ?
C40 C41 C42 129.5(4) . . ?
F10 C42 F11 130.7(5) . . ?
F10 C42 C41 112.4(6) . . ?
F10 C42 C43 83.5(7) . . ?
F10 C42 C52 102.5(6) . . ?
F11 C42 C41 109.6(5) . . ?
F11 C42 C43 60.4(10) . . ?
F11 C42 C52 85.3(7) . . ?
C41 C42 C43 106.7(8) . . ?
C52 C42 C41 110.8(6) . . ?
F16 C43 F17 110.7(15) . . ?
F16 C43 C42 113.8(14) . . ?
F15 C43 F16 102.0(13) . . ?
F15 C43 F17 92.5(18) . . ?
F15 C43 C42 120.9(18) . . ?
F17 C43 C42 114.6(11) . . ?
O2 C44 N4 127.0(3) . . ?
O2 C44 N3 128.0(3) . . ?
N4 C44 N3 105.0(3) . . ?
C46 C45 N4 119.5(3) . . ?
C50 C45 N4 119.3(3) . . ?
C50 C45 C46 121.1(3) . . ?
C45 C46 H46 120.4 . . ?
C45 C46 C47 119.1(4) . . ?
C47 C46 H46 120.4 . . ?
C46 C47 H47 120.0 . . ?
C48 C47 C46 120.0(4) . . ?
C48 C47 H47 120.0 . . ?
C47 C48 H48 119.8 . . ?
C49 C48 C47 120.5(4) . . ?
C49 C48 H48 119.8 . . ?
C48 C49 H49 119.7 . . ?
C48 C49 C50 120.5(4) . . ?
C50 C49 H49 119.7 . . ?
C45 C50 C49 118.8(4) . . ?
C45 C50 H50 120.6 . . ?
C49 C50 H50 120.6 . . ?
F13 C52 F12 91.5(9) . . ?
F13 C52 F14 97.5(9) . . ?
F13 C52 C42 133.0(9) . . ?
F14 C52 F12 90.6(8) . . ?
F14 C52 C42 121.0(9) . . ?
C42 C52 F12 112.2(7) . . ?

loop_
_geom_bond_atom_site_label_1
_geom_bond_atom_site_label_2
_geom_bond_distance
_geom_bond_site_symmetry_2
_geom_bond_publ_flag
F4 C17 1.347(7) . ?
F3 C17 1.326(8) . ?
F1 C15 1.339(4) . ?
F6 C18 1.303(7) . ?
F7 C18 1.325(13) . ?
F5 C18 1.325(14) . ?
F2 C16 1.349(5) . ?
O1 C19 1.226(4) . ?
N1 C1 1.437(4) . ?
N1 C7 1.395(4) . ?
N1 C19 1.383(4) . ?
N2 C01F 1.458(8) . ?
N2 C14 1.404(4) . ?
N2 C19 1.377(5) . ?
N2 C20 1.454(7) . ?
C1 C2 1.372(5) . ?
C1 C6 1.374(5) . ?
C01F C01S 1.369(12) . ?
C01F C01U 1.371(12) . ?
C01P H01P 0.9300 . ?
C01P C01Y 1.380(14) . ?
C01P C51 1.369(12) . ?
C01S H01S 0.9300 . ?
C01S C01Y 1.381(13) . ?
C01U H01U 0.9300 . ?
C01U C51 1.371(11) . ?
C01Y H01Y 0.9300 . ?
C2 H2 0.9300 . ?
C2 C3 1.382(6) . ?
C3 H3 0.9300 . ?
C3 C4 1.388(6) . ?
C4 H4 0.9300 . ?
C4 C5 1.369(6) . ?
C5 H5 0.9300 . ?
C5 C6 1.393(6) . ?
C6 H6 0.9300 . ?
C7 C8 1.465(4) . ?
C7 C14 1.351(5) . ?
C8 C9 1.398(5) . ?
C8 C13 1.392(5) . ?
C9 H9 0.9300 . ?
C9 C10 1.382(5) . ?
C10 H10 0.9300 . ?
C10 C11 1.382(6) . ?
C11 H11 0.9300 . ?
C11 C12 1.382(6) . ?
C12 H12 0.9300 . ?
C12 C13 1.384(5) . ?
C13 H13 0.9300 . ?
C14 C15 1.459(5) . ?
C15 C16 1.315(6) . ?
C16 C17 1.507(6) . ?
C17 C18 1.498(9) . ?
C20 C21 1.368(11) . ?
C20 C25 1.383(10) . ?
C21 H21 0.9300 . ?
C21 C22 1.389(9) . ?
C22 H22 0.9300 . ?
C22 C23 1.386(12) . ?
C23 H23 0.9300 . ?
C23 C24 1.368(12) . ?
C24 H24 0.9300 . ?
C24 C25 1.386(10) . ?
C25 H25 0.9300 . ?
C51 H51 0.9300 . ?
F10 C42 1.269(8) . ?
F12 F14 1.716(9) 3_765 ?
F12 C52 1.566(13) . ?
F8 C40 1.332(5) . ?
F13 C52 1.412(13) . ?
F14 F14 1.582(15) 3_765 ?
F14 C52 1.439(11) . ?
F11 C42 1.356(8) . ?
F16 C43 1.296(19) . ?
F9 C41 1.337(5) . ?
F15 C43 1.29(3) . ?
F17 C43 1.300(16) . ?
O2 C44 1.225(4) . ?
N4 C39 1.402(4) . ?
N4 C44 1.381(5) . ?
N4 C45 1.433(5) . ?
N3 C26 1.448(4) . ?
N3 C38 1.396(4) . ?
N3 C44 1.382(4) . ?
C26 C27 1.376(5) . ?
C26 C31 1.371(5) . ?
C27 H27 0.9300 . ?
C27 C28 1.386(6) . ?
C28 H28 0.9300 . ?
C28 C29 1.372(7) . ?
C29 H29 0.9300 . ?
C29 C30 1.378(7) . ?
C30 H30 0.9300 . ?
C30 C31 1.394(6) . ?
C31 H31 0.9300 . ?
C32 C33 1.399(5) . ?
C32 C37 1.396(5) . ?
C32 C38 1.471(5) . ?
C33 H33 0.9300 . ?
C33 C34 1.378(5) . ?
C34 H34 0.9300 . ?
C34 C35 1.380(6) . ?
C35 H35 0.9300 . ?
C35 C36 1.385(6) . ?
C36 H36 0.9300 . ?
C36 C37 1.382(5) . ?
C37 H37 0.9300 . ?
C38 C39 1.359(5) . ?
C39 C40 1.450(5) . ?
C40 C41 1.334(7) . ?
C41 C42 1.527(7) . ?
C42 C43 1.589(9) . ?
C42 C52 1.437(15) . ?
C45 C46 1.383(5) . ?
C45 C50 1.380(5) . ?
C46 H46 0.9300 . ?
C46 C47 1.389(6) . ?
C47 H47 0.9300 . ?
C47 C48 1.378(6) . ?
C48 H48 0.9300 . ?
C48 C49 1.365(7) . ?
C49 H49 0.9300 . ?
C49 C50 1.393(6) . ?
C50 H50 0.9300 . ?

loop_
_geom_torsion_atom_site_label_1
_geom_torsion_atom_site_label_2
_geom_torsion_atom_site_label_3
_geom_torsion_atom_site_label_4
_geom_torsion
_geom_torsion_site_symmetry_1
_geom_torsion_site_symmetry_2
_geom_torsion_site_symmetry_3
_geom_torsion_site_symmetry_4
_geom_torsion_publ_flag
F4 C17 C18 F6 59.2(12) . . . . ?
F4 C17 C18 F7 -178.5(7) . . . . ?
F4 C17 C18 F5 -62.9(7) . . . . ?
F3 C17 C18 F6 -56.0(12) . . . . ?
F3 C17 C18 F7 66.3(8) . . . . ?
F3 C17 C18 F5 -178.1(6) . . . . ?
F1 C15 C16 F2 175.0(3) . . . . ?
F1 C15 C16 C17 -3.4(6) . . . . ?
F2 C16 C17 F4 32.0(6) . . . . ?
F2 C16 C17 F3 150.7(4) . . . . ?
F2 C16 C17 C18 -89.3(8) . . . . ?
N1 C1 C2 C3 179.2(4) . . . . ?
N1 C1 C6 C5 -178.3(3) . . . . ?
N1 C7 C8 C9 142.9(3) . . . . ?
N1 C7 C8 C13 -39.3(5) . . . . ?
N1 C7 C14 N2 -1.5(4) . . . . ?
N1 C7 C14 C15 173.6(3) . . . . ?
N2 C01F C01S C01Y 179.7(13) . . . . ?
N2 C01F C01U C51 -179.2(9) . . . . ?
N2 C14 C15 F1 -57.1(5) . . . . ?
N2 C14 C15 C16 123.0(4) . . . . ?
N2 C20 C21 C22 178.3(7) . . . . ?
N2 C20 C25 C24 -179.8(7) . . . . ?
C1 N1 C7 C8 -21.6(5) . . . . ?
C1 N1 C7 C14 160.9(3) . . . . ?
C1 N1 C19 O1 18.0(5) . . . . ?
C1 N1 C19 N2 -161.2(3) . . . . ?
C1 C2 C3 C4 -2.0(8) . . . . ?
C01F N2 C14 C7 -164.4(6) . . . . ?
C01F N2 C14 C15 20.2(7) . . . . ?
C01F N2 C19 O1 -12.3(7) . . . . ?
C01F N2 C19 N1 166.9(5) . . . . ?
C01F C01S C01Y C01P -2(3) . . . . ?
C01F C01U C51 C01P 1.6(16) . . . . ?
C01S C01F C01U C51 -1.3(17) . . . . ?
C01U C01F C01S C01Y 2(2) . . . . ?
C01Y C01P C51 C01U -2.3(19) . . . . ?
C2 C1 C6 C5 0.0(6) . . . . ?
C2 C3 C4 C5 2.2(9) . . . . ?
C3 C4 C5 C6 -1.3(8) . . . . ?
C4 C5 C6 C1 0.2(6) . . . . ?
C6 C1 C2 C3 0.9(7) . . . . ?
C7 N1 C1 C2 120.3(4) . . . . ?
C7 N1 C1 C6 -61.4(5) . . . . ?
C7 N1 C19 O1 178.8(3) . . . . ?
C7 N1 C19 N2 -0.4(4) . . . . ?
C7 C8 C9 C10 176.5(3) . . . . ?
C7 C8 C13 C12 -176.8(3) . . . . ?
C7 C14 C15 F1 128.5(4) . . . . ?
C7 C14 C15 C16 -51.4(6) . . . . ?
C8 C7 C14 N2 -178.7(3) . . . . ?
C8 C7 C14 C15 -3.6(6) . . . . ?
C8 C9 C10 C11 0.1(5) . . . . ?
C9 C8 C13 C12 1.1(5) . . . . ?
C9 C10 C11 C12 1.4(6) . . . . ?
C10 C11 C12 C13 -1.7(6) . . . . ?
C11 C12 C13 C8 0.4(6) . . . . ?
C13 C8 C9 C10 -1.3(5) . . . . ?
C14 N2 C01F C01S -83.8(12) . . . . ?
C14 N2 C01F C01U 94.2(10) . . . . ?
C14 N2 C19 O1 -179.7(3) . . . . ?
C14 N2 C19 N1 -0.5(4) . . . . ?
C14 N2 C20 C21 -40.1(10) . . . . ?
C14 N2 C20 C25 139.6(6) . . . . ?
C14 C7 C8 C9 -40.2(5) . . . . ?
C14 C7 C8 C13 137.5(4) . . . . ?
C14 C15 C16 F2 -5.1(6) . . . . ?
C14 C15 C16 C17 176.5(4) . . . . ?
C15 C16 C17 F4 -149.5(5) . . . . ?
C15 C16 C17 F3 -30.8(6) . . . . ?
C15 C16 C17 C18 89.2(9) . . . . ?
C16 C17 C18 F6 -178.4(9) . . . . ?
C16 C17 C18 F7 -56.1(11) . . . . ?
C16 C17 C18 F5 59.5(10) . . . . ?
C19 N1 C1 C2 -81.9(4) . . . . ?
C19 N1 C1 C6 96.4(4) . . . . ?
C19 N1 C7 C8 178.7(3) . . . . ?
C19 N1 C7 C14 1.2(4) . . . . ?
C19 N2 C01F C01S 111.8(10) . . . . ?
C19 N2 C01F C01U -70.2(11) . . . . ?
C19 N2 C14 C7 1.3(4) . . . . ?
C19 N2 C14 C15 -174.1(3) . . . . ?
C19 N2 C20 C21 129.0(8) . . . . ?
C19 N2 C20 C25 -51.3(9) . . . . ?
C20 N2 C14 C7 172.1(5) . . . . ?
C20 N2 C14 C15 -3.4(6) . . . . ?
C20 N2 C19 O1 9.8(7) . . . . ?
C20 N2 C19 N1 -171.0(5) . . . . ?
C20 C21 C22 C23 1.4(11) . . . . ?
C21 C20 C25 C24 -0.1(13) . . . . ?
C21 C22 C23 C24 0.2(12) . . . . ?
C22 C23 C24 C25 -1.8(14) . . . . ?
C23 C24 C25 C20 1.7(13) . . . . ?
C25 C20 C21 C22 -1.4(12) . . . . ?
C51 C01P C01Y C01S 3(2) . . . . ?
F10 C42 C43 F16 64.3(16) . . . . ?
F10 C42 C43 F15 -57.7(13) . . . . ?
F10 C42 C43 F17 -167(2) . . . . ?
F10 C42 C52 F12 54.8(8) . . . . ?
F10 C42 C52 F13 169.6(10) . . . . ?
F10 C42 C52 F14 -50.3(10) . . . . ?
F8 C40 C41 F9 179.6(4) . . . . ?
F8 C40 C41 C42 4.0(8) . . . . ?
F14 F12 C52 F13 105.0(6) 3_765 . . . ?
F14 F12 C52 F14 7.5(8) 3_765 . . . ?
F14 F12 C52 C42 -116.6(7) 3_765 . . . ?
F14 F14 C52 F12 -8.2(9) 3_765 . . . ?
F14 F14 C52 F13 -99.9(9) 3_765 . . . ?
F14 F14 C52 C42 108.4(10) 3_765 . . . ?
F11 C42 C43 F16 -80.8(18) . . . . ?
F11 C42 C43 F15 157.2(15) . . . . ?
F11 C42 C43 F17 48.0(19) . . . . ?
F11 C42 C52 F12 -174.5(7) . . . . ?
F11 C42 C52 F13 -59.7(11) . . . . ?
F11 C42 C52 F14 80.4(9) . . . . ?
F9 C41 C42 F10 -176.6(5) . . . . ?
F9 C41 C42 F11 29.8(7) . . . . ?
F9 C41 C42 C43 93.7(10) . . . . ?
F9 C41 C42 C52 -62.6(7) . . . . ?
N4 C39 C40 F8 -103.3(4) . . . . ?
N4 C39 C40 C41 73.8(5) . . . . ?
N4 C45 C46 C47 176.8(4) . . . . ?
N4 C45 C50 C49 -177.0(4) . . . . ?
N3 C26 C27 C28 -179.6(4) . . . . ?
N3 C26 C31 C30 179.7(3) . . . . ?
N3 C38 C39 N4 0.1(4) . . . . ?
N3 C38 C39 C40 171.8(4) . . . . ?
C26 N3 C38 C32 -14.9(5) . . . . ?
C26 N3 C38 C39 171.9(3) . . . . ?
C26 N3 C44 O2 4.7(5) . . . . ?
C26 N3 C44 N4 -172.3(3) . . . . ?
C26 C27 C28 C29 0.5(7) . . . . ?
C27 C26 C31 C30 0.8(6) . . . . ?
C27 C28 C29 C30 -0.4(7) . . . . ?
C28 C29 C30 C31 0.5(7) . . . . ?
C29 C30 C31 C26 -0.7(6) . . . . ?
C31 C26 C27 C28 -0.7(6) . . . . ?
C32 C33 C34 C35 1.0(6) . . . . ?
C32 C38 C39 N4 -173.0(3) . . . . ?
C32 C38 C39 C40 -1.2(6) . . . . ?
C33 C32 C37 C36 1.5(5) . . . . ?
C33 C32 C38 N3 148.5(3) . . . . ?
C33 C32 C38 C39 -39.7(5) . . . . ?
C33 C34 C35 C36 -0.3(6) . . . . ?
C34 C35 C36 C37 0.2(5) . . . . ?
C35 C36 C37 C32 -0.9(5) . . . . ?
C37 C32 C33 C34 -1.6(5) . . . . ?
C37 C32 C38 N3 -35.7(5) . . . . ?
C37 C32 C38 C39 136.1(4) . . . . ?
C38 N3 C26 C27 -64.6(5) . . . . ?
C38 N3 C26 C31 116.4(4) . . . . ?
C38 N3 C44 O2 177.5(3) . . . . ?
C38 N3 C44 N4 0.5(4) . . . . ?
C38 C32 C33 C34 174.4(3) . . . . ?
C38 C32 C37 C36 -174.4(3) . . . . ?
C38 C39 C40 F8 85.9(5) . . . . ?
C38 C39 C40 C41 -97.0(5) . . . . ?
C39 N4 C44 O2 -177.5(3) . . . . ?
C39 N4 C44 N3 -0.4(4) . . . . ?
C39 N4 C45 C46 -110.7(4) . . . . ?
C39 N4 C45 C50 67.0(5) . . . . ?
C39 C40 C41 F9 2.5(7) . . . . ?
C39 C40 C41 C42 -173.0(5) . . . . ?
C40 C41 C42 F10 -0.7(9) . . . . ?
C40 C41 C42 F11 -154.3(6) . . . . ?
C40 C41 C42 C43 -90.4(11) . . . . ?
C40 C41 C42 C52 113.3(8) . . . . ?
C41 C42 C43 F16 175.7(14) . . . . ?
C41 C42 C43 F15 53.8(14) . . . . ?
C41 C42 C43 F17 -55(2) . . . . ?
C41 C42 C52 F12 -65.3(8) . . . . ?
C41 C42 C52 F13 49.5(13) . . . . ?
C41 C42 C52 F14 -170.4(7) . . . . ?
C44 N4 C39 C38 0.2(4) . . . . ?
C44 N4 C39 C40 -172.5(3) . . . . ?
C44 N4 C45 C46 68.1(5) . . . . ?
C44 N4 C45 C50 -114.2(4) . . . . ?
C44 N3 C26 C27 106.9(4) . . . . ?
C44 N3 C26 C31 -72.1(4) . . . . ?
C44 N3 C38 C32 172.9(3) . . . . ?
C44 N3 C38 C39 -0.3(4) . . . . ?
C45 N4 C39 C38 179.2(3) . . . . ?
C45 N4 C39 C40 6.5(5) . . . . ?
C45 N4 C44 O2 3.6(6) . . . . ?
C45 N4 C44 N3 -179.4(3) . . . . ?
C45 C46 C47 C48 -0.2(6) . . . . ?
C46 C45 C50 C49 0.7(6) . . . . ?
C46 C47 C48 C49 1.6(7) . . . . ?
C47 C48 C49 C50 -1.8(7) . . . . ?
C48 C49 C50 C45 0.6(7) . . . . ?
C50 C45 C46 C47 -0.9(6) . . . . ?
